data_7717175
loop_
_publ_author_name
'Koptseva, Tatyana S.'
'Skatova, Alexandra A.'
'Moskalev, Mikhail V.'
'Rumyantcev, Roman V.'
'Fedushkin, Igor L.'

_publ_section_title
;
 Hydro-coupling of isocyanates promoted by 1,2-bis(arylimino)acenaphthene
 aluminum hydrides.
;
_journal_issue 42
_journal_name_full 'Dalton transactions (Cambridge, England : 2003)'
_journal_page_first 17308
_journal_page_last 17312
_journal_paper_doi 10.1039/d4dt02597k
_journal_volume 53
_journal_year 2024
_chemical_formula_sum 'C46 H60 Al N4 O2'
_chemical_formula_weight 727.96
_space_group_crystal_system triclinic
_space_group_IT_number 2
_space_group_name_Hall '-P 1'
_space_group_name_H-M_alt 'P -1'
_atom_sites_solution_hydrogens geom
_atom_sites_solution_primary dual
_atom_sites_solution_secondary difmap
_audit_creation_method SHELXL-2019/3
_audit_update_record
;
2024-06-20 deposited with the CCDC.	2024-10-01 downloaded from the CCDC.
;
_cell_angle_alpha 90.294(2)
_cell_angle_beta 101.579(2)
_cell_angle_gamma 116.479(2)
_cell_formula_units_Z 2
_cell_length_a 10.1372(2)
_cell_length_b 10.9091(3)
_cell_length_c 22.0327(6)
_cell_measurement_reflns_used 7087
_cell_measurement_temperature 100(2)
_cell_measurement_theta_max 30.8270
_cell_measurement_theta_min 2.2930
_cell_volume 2124.09(10)
_computing_cell_refinement 'CrysAlisPro 1.171.42.49 (Rigaku OD, 2022)'
_computing_data_collection 'CrysAlisPro 1.171.42.49 (Rigaku OD, 2022)'
_computing_data_reduction 'CrysAlisPro 1.171.42.49 (Rigaku OD, 2022)'
_computing_molecular_graphics 'Diamond. Ver. 3.2k. (Putz & Brandernburg, 2014)'
_computing_publication_material 'Diamond. Ver. 3.2k. (Putz & Brandernburg, 2014)'
_computing_structure_refinement SHELXL-2019/3
_computing_structure_solution SHELXT-2014/5
_diffrn_ambient_temperature 100(2)
_diffrn_detector_area_resol_mean 16.0704
_diffrn_measured_fraction_theta_full 0.999
_diffrn_measured_fraction_theta_max 1.000
_diffrn_measurement_device_type 'Xcalibur, Eos'
_diffrn_measurement_method '\w scans'
_diffrn_radiation_type MoK\a
_diffrn_radiation_wavelength 0.71073
_diffrn_reflns_av_R_equivalents 0.0679
_diffrn_reflns_av_unetI/netI 0.0914
_diffrn_reflns_Laue_measured_fraction_full 0.999
_diffrn_reflns_Laue_measured_fraction_max 1.000
_diffrn_reflns_limit_h_max 14
_diffrn_reflns_limit_h_min -14
_diffrn_reflns_limit_k_max 15
_diffrn_reflns_limit_k_min -15
_diffrn_reflns_limit_l_max 31
_diffrn_reflns_limit_l_min -31
_diffrn_reflns_number 40367
_diffrn_reflns_point_group_measured_fraction_full 0.999
_diffrn_reflns_point_group_measured_fraction_max 1.000
_diffrn_reflns_theta_full 25.242
_diffrn_reflns_theta_max 30.034
_diffrn_reflns_theta_min 2.207
_diffrn_source 'fine-focus sealed X-ray tube'
_exptl_absorpt_coefficient_mu 0.088
_exptl_absorpt_correction_T_max 0.985
_exptl_absorpt_correction_T_min 0.967
_exptl_absorpt_correction_type analytical
_exptl_absorpt_process_details
;
CrysAlisPro 1.171.42.49 (Rigaku Oxford Diffraction, 2022)
Analytical numeric absorption correction using a multifaceted crystal
model based on expressions derived by R.C. Clark & J.S. Reid.
(Clark, R. C. & Reid, J. S. (1995). Acta Cryst. A51, 887-897)
Empirical absorption correction using spherical harmonics,
implemented in SCALE3 ABSPACK scaling algorithm.
;
_exptl_crystal_colour brown
_exptl_crystal_density_diffrn 1.138
_exptl_crystal_description plate
_exptl_crystal_F_000 786
_exptl_crystal_size_max 0.460
_exptl_crystal_size_mid 0.360
_exptl_crystal_size_min 0.190
_refine_diff_density_max 0.388
_refine_diff_density_min -0.376
_refine_diff_density_rms 0.054
_refine_ls_extinction_method none
_refine_ls_goodness_of_fit_ref 1.037
_refine_ls_hydrogen_treatment constr
_refine_ls_matrix_type full
_refine_ls_number_parameters 537
_refine_ls_number_reflns 12438
_refine_ls_number_restraints 186
_refine_ls_restrained_S_all 1.048
_refine_ls_R_factor_all 0.1280
_refine_ls_R_factor_gt 0.0666
_refine_ls_shift/su_max 0.000
_refine_ls_shift/su_mean 0.000
_refine_ls_structure_factor_coef Fsqd
_refine_ls_weighting_details 'w=1/[\s^2^(Fo^2^)+(0.0465P)^2^+0.8443P] where P=(Fo^2^+2Fc^2^)/3'
_refine_ls_weighting_scheme calc
_refine_ls_wR_factor_gt 0.1319
_refine_ls_wR_factor_ref 0.1566
_reflns_Friedel_coverage 0.000
_reflns_number_gt 7395
_reflns_number_total 12438
_reflns_threshold_expression 'I > 2\s(I)'
_cod_data_source_file d4dt02597k2.cif
_cod_data_source_block albianocntbu
_cod_depositor_comments 'Adding full bibliography for 7717170--7717178.cif.'
_cod_original_cell_volume 2124.08(10)
_cod_database_code 7717175
_shelx_shelxl_version_number 2019/3
_shelx_space_group_comment
;
The symmetry employed for this shelxl refinement is uniquely defined
by the following loop, which should always be used as a source of
symmetry information in preference to the above space-group names.
They are only intended as comments.
;
_shelx_estimated_absorpt_t_min 0.960
_shelx_estimated_absorpt_t_max 0.983
_oxdiff_exptl_absorpt_empirical_full_min 0.774
_oxdiff_exptl_absorpt_empirical_full_max 1.388
_oxdiff_exptl_absorpt_empirical_details
;
Empirical correction (ABSPACK) includes:
- Absorption correction using spherical harmonics
- Frame scaling
;

loop_
_space_group_symop_operation_xyz
'x, y, z'
'-x, -y, -z'

loop_
_atom_site_label
_atom_site_type_symbol
_atom_site_fract_x
_atom_site_fract_y
_atom_site_fract_z
_atom_site_U_iso_or_equiv
_atom_site_adp_type
_atom_site_occupancy
_atom_site_site_symmetry_order
_atom_site_calc_flag
_atom_site_refinement_flags_posn
_atom_site_refinement_flags_adp
_atom_site_refinement_flags_occupancy
_atom_site_disorder_assembly
_atom_site_disorder_group
Al1 Al 0.54083(7) 0.85055(6) 0.25591(3) 0.02109(14) Uani 1 1 d . . . . .
O1 O 0.72796(15) 0.88340(14) 0.23643(6) 0.0257(3) Uani 1 1 d D . . . .
O2 O 0.39262(15) 0.89266(14) 0.27843(6) 0.0243(3) Uani 1 1 d D . . . .
N1 N 0.51878(17) 0.69804(17) 0.30927(7) 0.0198(3) Uani 1 1 d . . . . .
N2 N 0.40166(18) 0.69430(17) 0.19042(7) 0.0215(3) Uani 1 1 d . . . . .
N3 N 0.7285(2) 1.0033(2) 0.31575(9) 0.0242(5) Uani 0.7681(15) 1 d D U P A 1
N4 N 0.5088(2) 0.9985(2) 0.20524(9) 0.0236(5) Uani 0.7681(15) 1 d D U P A 1
N3' N 0.5985(7) 0.9933(7) 0.1979(3) 0.0242(5) Uani 0.2319(15) 1 d D U P A 2
N4' N 0.6248(6) 1.0004(7) 0.3327(3) 0.0236(5) Uani 0.2319(15) 1 d D U P A 2
C1 C 0.4267(2) 0.5754(2) 0.27766(8) 0.0199(4) Uani 1 1 d . . . . .
C2 C 0.3629(2) 0.5739(2) 0.21325(9) 0.0212(4) Uani 1 1 d . . . . .
C3 C 0.2627(2) 0.4303(2) 0.18712(9) 0.0239(4) Uani 1 1 d . . . . .
C4 C 0.2692(2) 0.3499(2) 0.23717(9) 0.0231(4) Uani 1 1 d . . . . .
C5 C 0.3688(2) 0.4331(2) 0.29317(9) 0.0212(4) Uani 1 1 d . . . . .
C6 C 0.3882(2) 0.3678(2) 0.34522(9) 0.0261(4) Uani 1 1 d . . . . .
H6A H 0.453765 0.419482 0.383357 0.031 Uiso 1 1 calc R U . . .
C7 C 0.3084(3) 0.2220(2) 0.34070(10) 0.0299(5) Uani 1 1 d . . . . .
H7A H 0.322690 0.177032 0.376432 0.036 Uiso 1 1 calc R U . . .
C8 C 0.2115(2) 0.1433(2) 0.28684(10) 0.0313(5) Uani 1 1 d . . . . .
H8A H 0.159249 0.045949 0.285969 0.038 Uiso 1 1 calc R U . . .
C9 C 0.1889(2) 0.2072(2) 0.23220(10) 0.0266(4) Uani 1 1 d . . . . .
C10 C 0.0941(3) 0.1408(2) 0.17276(11) 0.0343(5) Uani 1 1 d . . . . .
H10A H 0.034286 0.043594 0.166908 0.041 Uiso 1 1 calc R U . . .
C11 C 0.0892(3) 0.2172(2) 0.12406(11) 0.0365(5) Uani 1 1 d . . . . .
H11A H 0.026220 0.170627 0.084670 0.044 Uiso 1 1 calc R U . . .
C12 C 0.1737(2) 0.3627(2) 0.12965(10) 0.0308(5) Uani 1 1 d . . . . .
H12A H 0.168997 0.412332 0.094645 0.037 Uiso 1 1 calc R U . . .
C13 C 0.5853(2) 0.6993(2) 0.37354(8) 0.0199(4) Uani 1 1 d . . . . .
C14 C 0.5102(2) 0.7070(2) 0.41957(9) 0.0243(4) Uani 1 1 d . . . . .
C15 C 0.5729(3) 0.7005(2) 0.48087(9) 0.0320(5) Uani 1 1 d . . . . .
H15A H 0.523468 0.704562 0.512623 0.038 Uiso 1 1 calc R U . . .
C16 C 0.7049(3) 0.6884(2) 0.49692(10) 0.0344(5) Uani 1 1 d . . . . .
H16A H 0.745232 0.683551 0.539147 0.041 Uiso 1 1 calc R U . . .
C17 C 0.7781(2) 0.6833(2) 0.45100(9) 0.0295(5) Uani 1 1 d . . . . .
H17A H 0.869493 0.675755 0.462257 0.035 Uiso 1 1 calc R U . . .
C18 C 0.7208(2) 0.6888(2) 0.38866(9) 0.0229(4) Uani 1 1 d . . . . .
C19 C 0.3645(2) 0.7200(2) 0.40352(10) 0.0295(5) Uani 1 1 d . . . . .
H19A H 0.348878 0.740633 0.359229 0.035 Uiso 1 1 calc R U . . .
C20 C 0.3733(3) 0.8380(3) 0.44457(14) 0.0508(7) Uani 1 1 d . . . . .
H20A H 0.465708 0.922083 0.443726 0.076 Uiso 1 1 calc R U . . .
H20B H 0.374914 0.814303 0.487467 0.076 Uiso 1 1 calc R U . . .
H20C H 0.284855 0.853263 0.428837 0.076 Uiso 1 1 calc R U . . .
C21 C 0.2290(3) 0.5860(3) 0.40919(13) 0.0448(6) Uani 1 1 d . . . . .
H21A H 0.136309 0.596392 0.397173 0.067 Uiso 1 1 calc R U . . .
H21B H 0.241486 0.564001 0.452383 0.067 Uiso 1 1 calc R U . . .
H21C H 0.221862 0.511409 0.381665 0.067 Uiso 1 1 calc R U . . .
C22 C 0.8026(2) 0.6794(2) 0.33960(10) 0.0271(4) Uani 1 1 d . . . . .
H22A H 0.752088 0.696529 0.299007 0.032 Uiso 1 1 calc R U . . .
C23 C 0.9689(3) 0.7892(3) 0.35545(12) 0.0387(6) Uani 1 1 d . . . . .
H23A H 1.016937 0.784739 0.321674 0.058 Uiso 1 1 calc R U . . .
H23B H 1.021706 0.772391 0.394345 0.058 Uiso 1 1 calc R U . . .
H23C H 0.974054 0.880723 0.360449 0.058 Uiso 1 1 calc R U . . .
C24 C 0.7925(3) 0.5361(2) 0.33151(11) 0.0375(5) Uani 1 1 d . . . . .
H24A H 0.845772 0.532942 0.299478 0.056 Uiso 1 1 calc R U . . .
H24B H 0.686052 0.467387 0.318787 0.056 Uiso 1 1 calc R U . . .
H24C H 0.839247 0.516151 0.371085 0.056 Uiso 1 1 calc R U . . .
C25 C 0.3281(2) 0.6912(2) 0.12706(9) 0.0230(4) Uani 1 1 d . . . . .
C26 C 0.1812(2) 0.6792(2) 0.11440(9) 0.0266(4) Uani 1 1 d . . . . .
C27 C 0.1106(2) 0.6706(2) 0.05207(10) 0.0325(5) Uani 1 1 d . . . . .
H27A H 0.011775 0.663734 0.042194 0.039 Uiso 1 1 calc R U . . .
C28 C 0.1814(3) 0.6721(2) 0.00454(10) 0.0344(5) Uani 1 1 d . . . . .
H28A H 0.130794 0.664849 -0.037567 0.041 Uiso 1 1 calc R U . . .
C29 C 0.3262(3) 0.6840(2) 0.01830(9) 0.0321(5) Uani 1 1 d . . . . .
H29A H 0.374017 0.684966 -0.014756 0.039 Uiso 1 1 calc R U . . .
C30 C 0.4032(2) 0.6946(2) 0.07935(9) 0.0261(4) Uani 1 1 d . . . . .
C31 C 0.0985(2) 0.6765(2) 0.16521(10) 0.0299(5) Uani 1 1 d . . . . .
H31A H 0.169796 0.691923 0.206384 0.036 Uiso 1 1 calc R U . . .
C32 C 0.0509(3) 0.7913(3) 0.16246(13) 0.0437(6) Uani 1 1 d . . . . .
H32A H 0.002170 0.789260 0.196865 0.066 Uiso 1 1 calc R U . . .
H32B H -0.020320 0.777656 0.122695 0.066 Uiso 1 1 calc R U . . .
H32C H 0.140420 0.880572 0.166057 0.066 Uiso 1 1 calc R U . . .
C33 C -0.0398(3) 0.5368(3) 0.16166(11) 0.0384(6) Uani 1 1 d . . . . .
H33A H -0.092048 0.539434 0.194175 0.058 Uiso 1 1 calc R U . . .
H33B H -0.007078 0.464818 0.167875 0.058 Uiso 1 1 calc R U . . .
H33C H -0.108736 0.516754 0.120672 0.058 Uiso 1 1 calc R U . . .
C34 C 0.5619(3) 0.7068(3) 0.09432(9) 0.0322(5) Uani 1 1 d . . . . .
H34A H 0.613239 0.757575 0.136914 0.039 Uiso 1 1 calc R U . . .
C35 C 0.6577(3) 0.7885(3) 0.04944(11) 0.0421(6) Uani 1 1 d . . . . .
H35A H 0.763137 0.807683 0.065611 0.063 Uiso 1 1 calc R U . . .
H35B H 0.651935 0.875477 0.045427 0.063 Uiso 1 1 calc R U . . .
H35C H 0.619338 0.734544 0.008501 0.063 Uiso 1 1 calc R U . . .
C36 C 0.5580(3) 0.5654(3) 0.09630(12) 0.0492(7) Uani 1 1 d . . . . .
H36A H 0.661620 0.576521 0.104638 0.074 Uiso 1 1 calc R U . . .
H36B H 0.500938 0.510053 0.056133 0.074 Uiso 1 1 calc R U . . .
H36C H 0.509039 0.518980 0.129413 0.074 Uiso 1 1 calc R U . . .
C37 C 0.8060(3) 0.9840(3) 0.28055(11) 0.0259(5) Uani 0.7681(15) 1 d D U P A 1
H37A H 0.912182 1.039088 0.286419 0.031 Uiso 0.7681(15) 1 calc R U P A 1
C38 C 0.7942(3) 1.1155(3) 0.36737(13) 0.0283(7) Uani 0.7681(15) 1 d D U P A 1
C39 C 0.9360(4) 1.2386(4) 0.35741(18) 0.0497(9) Uani 0.7681(15) 1 d D U P A 1
H39A H 0.913581 1.269297 0.316625 0.074 Uiso 0.7681(15) 1 calc R U P A 1
H39B H 1.016732 1.211657 0.359005 0.074 Uiso 0.7681(15) 1 calc R U P A 1
H39C H 0.968699 1.313806 0.390184 0.074 Uiso 0.7681(15) 1 calc R U P A 1
C40 C 0.6744(4) 1.1624(4) 0.36919(16) 0.0433(8) Uani 0.7681(15) 1 d D U P A 1
H40A H 0.580466 1.083213 0.373119 0.065 Uiso 0.7681(15) 1 calc R U P A 1
H40B H 0.655635 1.202386 0.330663 0.065 Uiso 0.7681(15) 1 calc R U P A 1
H40C H 0.709853 1.231709 0.404965 0.065 Uiso 0.7681(15) 1 calc R U P A 1
C41 C 0.8291(6) 1.0588(5) 0.42824(19) 0.0356(8) Uani 0.7681(15) 1 d D U P A 1
H41A H 0.734582 0.989054 0.437019 0.053 Uiso 0.7681(15) 1 calc R U P A 1
H41B H 0.879722 1.133956 0.462236 0.053 Uiso 0.7681(15) 1 calc R U P A 1
H41C H 0.895401 1.017053 0.424627 0.053 Uiso 0.7681(15) 1 calc R U P A 1
C42 C 0.4147(3) 0.9864(3) 0.23898(11) 0.0256(5) Uani 0.7681(15) 1 d D U P A 1
H42A H 0.363870 1.041977 0.235628 0.031 Uiso 0.7681(15) 1 calc R U P A 1
C43 C 0.5495(3) 1.1024(3) 0.16022(14) 0.0283(7) Uani 0.7681(15) 1 d D U P A 1
C44 C 0.5613(5) 1.2387(4) 0.18355(19) 0.0589(10) Uani 0.7681(15) 1 d D U P A 1
H44A H 0.460334 1.227136 0.184860 0.088 Uiso 0.7681(15) 1 calc R U P A 1
H44B H 0.604101 1.307594 0.155388 0.088 Uiso 0.7681(15) 1 calc R U P A 1
H44C H 0.626967 1.269464 0.225488 0.088 Uiso 0.7681(15) 1 calc R U P A 1
C45 C 0.4299(5) 1.0443(5) 0.09996(19) 0.0618(14) Uani 0.7681(15) 1 d D U P A 1
H45A H 0.429544 0.961366 0.082523 0.093 Uiso 0.7681(15) 1 calc R U P A 1
H45B H 0.452264 1.113213 0.070147 0.093 Uiso 0.7681(15) 1 calc R U P A 1
H45C H 0.330342 1.020891 0.108233 0.093 Uiso 0.7681(15) 1 calc R U P A 1
C46 C 0.7027(4) 1.1261(4) 0.14931(18) 0.0548(9) Uani 0.7681(15) 1 d D U P A 1
H46A H 0.697714 1.037644 0.136497 0.082 Uiso 0.7681(15) 1 calc R U P A 1
H46B H 0.780381 1.168549 0.187937 0.082 Uiso 0.7681(15) 1 calc R U P A 1
H46C H 0.728430 1.187168 0.116512 0.082 Uiso 0.7681(15) 1 calc R U P A 1
C37' C 0.7193(8) 0.9791(7) 0.2037(4) 0.0259(5) Uani 0.2319(15) 1 d D U P A 2
H37B H 0.799069 1.036333 0.184907 0.031 Uiso 0.2319(15) 1 calc R U P A 2
C38' C 0.5804(10) 1.1016(8) 0.1620(4) 0.0283(7) Uani 0.2319(15) 1 d D U P A 2
C39' C 0.5242(12) 1.1714(12) 0.2031(5) 0.0497(9) Uani 0.2319(15) 1 d D U P A 2
H39D H 0.610910 1.245568 0.231622 0.074 Uiso 0.2319(15) 1 calc R U P A 2
H39E H 0.460763 1.103685 0.227311 0.074 Uiso 0.2319(15) 1 calc R U P A 2
H39F H 0.464663 1.209878 0.177025 0.074 Uiso 0.2319(15) 1 calc R U P A 2
C40' C 0.7252(10) 1.2102(11) 0.1468(5) 0.0433(8) Uani 0.2319(15) 1 d D U P A 2
H40D H 0.747690 1.172509 0.111991 0.065 Uiso 0.2319(15) 1 calc R U P A 2
H40E H 0.809037 1.236676 0.183419 0.065 Uiso 0.2319(15) 1 calc R U P A 2
H40F H 0.711933 1.291329 0.135255 0.065 Uiso 0.2319(15) 1 calc R U P A 2
C41' C 0.4668(13) 1.0331(14) 0.1004(5) 0.0356(8) Uani 0.2319(15) 1 d D U P A 2
H41D H 0.502293 0.980876 0.077540 0.053 Uiso 0.2319(15) 1 calc R U P A 2
H41E H 0.456618 1.103815 0.075463 0.053 Uiso 0.2319(15) 1 calc R U P A 2
H41F H 0.368368 0.970512 0.108599 0.053 Uiso 0.2319(15) 1 calc R U P A 2
C42' C 0.4891(6) 0.9860(7) 0.3240(3) 0.0256(5) Uani 0.2319(15) 1 d D U P A 2
H42B H 0.461370 1.038596 0.348548 0.031 Uiso 0.2319(15) 1 calc R U P A 2
C43' C 0.7577(9) 1.1091(8) 0.3767(4) 0.0283(7) Uani 0.2319(15) 1 d D U P A 2
C44' C 0.8823(15) 1.1755(13) 0.3411(6) 0.0589(10) Uani 0.2319(15) 1 d D U P A 2
H44D H 0.870646 1.249777 0.319603 0.088 Uiso 0.2319(15) 1 calc R U P A 2
H44E H 0.874984 1.106112 0.310405 0.088 Uiso 0.2319(15) 1 calc R U P A 2
H44F H 0.981217 1.213378 0.370313 0.088 Uiso 0.2319(15) 1 calc R U P A 2
C45' C 0.815(3) 1.046(2) 0.4311(8) 0.0618(14) Uani 0.2319(15) 1 d D U P A 2
H45D H 0.741113 0.948959 0.429817 0.093 Uiso 0.2319(15) 1 calc R U P A 2
H45E H 0.826797 1.096061 0.470444 0.093 Uiso 0.2319(15) 1 calc R U P A 2
H45F H 0.912132 1.051582 0.427828 0.093 Uiso 0.2319(15) 1 calc R U P A 2
C46' C 0.7228(15) 1.2191(13) 0.4016(6) 0.0548(9) Uani 0.2319(15) 1 d D U P A 2
H46D H 0.644278 1.177285 0.425301 0.082 Uiso 0.2319(15) 1 calc R U P A 2
H46E H 0.686956 1.260144 0.366662 0.082 Uiso 0.2319(15) 1 calc R U P A 2
H46F H 0.814673 1.290814 0.428822 0.082 Uiso 0.2319(15) 1 calc R U P A 2

loop_
_atom_site_aniso_label
_atom_site_aniso_U_11
_atom_site_aniso_U_22
_atom_site_aniso_U_33
_atom_site_aniso_U_23
_atom_site_aniso_U_13
_atom_site_aniso_U_12
Al1 0.0198(3) 0.0180(3) 0.0210(3) 0.0017(2) 0.0003(2) 0.0065(2)
O1 0.0211(7) 0.0254(8) 0.0256(7) 0.0038(6) 0.0020(6) 0.0075(6)
O2 0.0245(7) 0.0202(7) 0.0254(7) 0.0021(6) 0.0022(6) 0.0091(6)
N1 0.0197(8) 0.0196(8) 0.0167(7) 0.0014(6) 0.0011(6) 0.0072(7)
N2 0.0220(8) 0.0212(9) 0.0189(8) 0.0017(6) -0.0006(6) 0.0098(7)
N3 0.0226(10) 0.0195(11) 0.0246(10) 0.0015(8) 0.0002(9) 0.0066(9)
N4 0.0217(10) 0.0184(11) 0.0268(11) 0.0054(8) 0.0035(9) 0.0067(9)
N3' 0.0226(10) 0.0195(11) 0.0246(10) 0.0015(8) 0.0002(9) 0.0066(9)
N4' 0.0217(10) 0.0184(11) 0.0268(11) 0.0054(8) 0.0035(9) 0.0067(9)
C1 0.0201(9) 0.0198(10) 0.0188(9) 0.0018(7) 0.0028(7) 0.0088(8)
C2 0.0200(9) 0.0195(10) 0.0215(9) 0.0003(7) 0.0010(7) 0.0083(8)
C3 0.0232(10) 0.0233(10) 0.0242(10) -0.0016(8) 0.0006(8) 0.0118(8)
C4 0.0217(10) 0.0209(10) 0.0267(10) 0.0006(8) 0.0049(8) 0.0099(8)
C5 0.0200(9) 0.0204(10) 0.0234(9) 0.0025(8) 0.0055(8) 0.0091(8)
C6 0.0293(11) 0.0240(11) 0.0248(10) 0.0038(8) 0.0089(9) 0.0107(9)
C7 0.0385(12) 0.0245(11) 0.0307(11) 0.0085(9) 0.0140(10) 0.0153(10)
C8 0.0346(12) 0.0186(11) 0.0434(13) 0.0063(9) 0.0168(10) 0.0113(9)
C9 0.0241(10) 0.0189(10) 0.0358(11) -0.0016(8) 0.0066(9) 0.0092(8)
C10 0.0311(12) 0.0192(11) 0.0476(14) -0.0060(10) 0.0017(10) 0.0103(9)
C11 0.0364(13) 0.0277(12) 0.0363(12) -0.0132(10) -0.0113(10) 0.0149(10)
C12 0.0323(11) 0.0262(12) 0.0294(11) -0.0040(9) -0.0063(9) 0.0149(10)
C13 0.0203(9) 0.0184(10) 0.0167(9) 0.0012(7) 0.0007(7) 0.0064(8)
C14 0.0244(10) 0.0239(11) 0.0210(9) 0.0010(8) 0.0038(8) 0.0085(8)
C15 0.0352(12) 0.0383(13) 0.0212(10) 0.0030(9) 0.0078(9) 0.0149(10)
C16 0.0366(12) 0.0408(14) 0.0190(10) 0.0035(9) -0.0004(9) 0.0144(11)
C17 0.0244(10) 0.0337(12) 0.0255(10) 0.0057(9) -0.0023(8) 0.0123(9)
C18 0.0213(9) 0.0211(10) 0.0236(10) 0.0037(8) 0.0029(8) 0.0081(8)
C19 0.0270(11) 0.0317(12) 0.0307(11) 0.0020(9) 0.0080(9) 0.0135(10)
C20 0.0329(13) 0.0400(16) 0.077(2) -0.0160(14) 0.0108(13) 0.0148(12)
C21 0.0265(12) 0.0352(14) 0.0697(18) -0.0010(13) 0.0093(12) 0.0122(11)
C22 0.0248(10) 0.0319(12) 0.0282(10) 0.0072(9) 0.0068(8) 0.0158(9)
C23 0.0299(12) 0.0375(14) 0.0517(15) 0.0102(11) 0.0158(11) 0.0152(11)
C24 0.0354(13) 0.0361(14) 0.0439(13) 0.0003(11) 0.0132(11) 0.0172(11)
C25 0.0233(10) 0.0212(10) 0.0193(9) 0.0013(8) -0.0032(8) 0.0090(8)
C26 0.0259(10) 0.0235(11) 0.0264(10) -0.0004(8) -0.0027(8) 0.0115(9)
C27 0.0268(11) 0.0331(13) 0.0313(11) 0.0026(9) -0.0062(9) 0.0135(10)
C28 0.0324(12) 0.0374(13) 0.0230(10) 0.0047(9) -0.0069(9) 0.0122(10)
C29 0.0361(12) 0.0367(13) 0.0208(10) 0.0049(9) 0.0013(9) 0.0162(10)
C30 0.0281(11) 0.0261(11) 0.0224(10) 0.0015(8) -0.0004(8) 0.0134(9)
C31 0.0248(11) 0.0331(12) 0.0289(11) -0.0011(9) -0.0012(9) 0.0137(10)
C32 0.0341(13) 0.0409(15) 0.0602(16) 0.0021(12) 0.0075(12) 0.0220(12)
C33 0.0321(12) 0.0409(15) 0.0375(13) -0.0010(11) 0.0071(10) 0.0130(11)
C34 0.0334(12) 0.0483(15) 0.0195(10) 0.0021(9) 0.0019(9) 0.0242(11)
C35 0.0347(13) 0.0545(17) 0.0394(13) 0.0102(12) 0.0089(11) 0.0220(12)
C36 0.0570(17) 0.066(2) 0.0493(15) 0.0244(14) 0.0247(14) 0.0437(16)
C37 0.0214(12) 0.0214(13) 0.0270(12) 0.0054(10) 0.0007(10) 0.0050(10)
C38 0.0239(14) 0.0197(14) 0.0305(15) -0.0031(11) 0.0004(12) 0.0029(12)
C39 0.0487(18) 0.0330(17) 0.0537(18) -0.0002(14) 0.0133(15) 0.0063(14)
C40 0.0431(17) 0.0380(17) 0.0454(16) -0.0073(13) 0.0008(13) 0.0195(14)
C41 0.0394(18) 0.0298(17) 0.0304(14) -0.0066(12) -0.0047(12) 0.0148(15)
C42 0.0247(12) 0.0205(13) 0.0302(13) 0.0028(10) 0.0024(10) 0.0106(10)
C43 0.0275(16) 0.0231(15) 0.0329(14) 0.0122(12) 0.0067(13) 0.0103(12)
C44 0.072(2) 0.0366(18) 0.072(2) 0.0154(16) 0.0314(18) 0.0218(16)
C45 0.058(2) 0.049(2) 0.056(2) 0.0284(17) -0.0023(18) 0.0106(17)
C46 0.0540(19) 0.054(2) 0.064(2) 0.0268(17) 0.0230(16) 0.0275(16)
C37' 0.0214(12) 0.0214(13) 0.0270(12) 0.0054(10) 0.0007(10) 0.0050(10)
C38' 0.0239(14) 0.0197(14) 0.0305(15) -0.0031(11) 0.0004(12) 0.0029(12)
C39' 0.0487(18) 0.0330(17) 0.0537(18) -0.0002(14) 0.0133(15) 0.0063(14)
C40' 0.0431(17) 0.0380(17) 0.0454(16) -0.0073(13) 0.0008(13) 0.0195(14)
C41' 0.0394(18) 0.0298(17) 0.0304(14) -0.0066(12) -0.0047(12) 0.0148(15)
C42' 0.0247(12) 0.0205(13) 0.0302(13) 0.0028(10) 0.0024(10) 0.0106(10)
C43' 0.0275(16) 0.0231(15) 0.0329(14) 0.0122(12) 0.0067(13) 0.0103(12)
C44' 0.072(2) 0.0366(18) 0.072(2) 0.0154(16) 0.0314(18) 0.0218(16)
C45' 0.058(2) 0.049(2) 0.056(2) 0.0284(17) -0.0023(18) 0.0106(17)
C46' 0.0540(19) 0.054(2) 0.064(2) 0.0268(17) 0.0230(16) 0.0275(16)

loop_
_atom_type_symbol
_atom_type_description
_atom_type_scat_dispersion_real
_atom_type_scat_dispersion_imag
_atom_type_scat_source
C C 0.0033 0.0016 'International Tables Vol C Tables 4.2.6.8 and 6.1.1.4'
H H 0.0000 0.0000 'International Tables Vol C Tables 4.2.6.8 and 6.1.1.4'
N N 0.0061 0.0033 'International Tables Vol C Tables 4.2.6.8 and 6.1.1.4'
O O 0.0106 0.0060 'International Tables Vol C Tables 4.2.6.8 and 6.1.1.4'
Al Al 0.0645 0.0514 'International Tables Vol C Tables 4.2.6.8 and 6.1.1.4'

loop_
_geom_angle_atom_site_label_1
_geom_angle_atom_site_label_2
_geom_angle_atom_site_label_3
_geom_angle
_geom_angle_site_symmetry_1
_geom_angle_site_symmetry_3
_geom_angle_publ_flag
O2 Al1 O1 157.97(7) . . ?
O2 Al1 N3' 94.84(19) . . ?
O1 Al1 N3' 69.05(18) . . ?
O2 Al1 N2 97.84(7) . . ?
O1 Al1 N2 98.67(7) . . ?
N3' Al1 N2 95.9(2) . . ?
O2 Al1 N1 98.09(7) . . ?
O1 Al1 N1 98.37(7) . . ?
N3' Al1 N1 167.06(19) . . ?
N2 Al1 N1 82.74(7) . . ?
O2 Al1 N3 97.45(8) . . ?
O1 Al1 N3 66.22(7) . . ?
N2 Al1 N3 164.65(8) . . ?
N1 Al1 N3 96.38(8) . . ?
O2 Al1 N4 67.41(7) . . ?
O1 Al1 N4 96.81(8) . . ?
N2 Al1 N4 94.46(8) . . ?
N1 Al1 N4 164.81(8) . . ?
N3 Al1 N4 90.21(9) . . ?
O2 Al1 N4' 65.65(16) . . ?
O1 Al1 N4' 98.83(17) . . ?
N3' Al1 N4' 91.6(3) . . ?
N2 Al1 N4' 162.45(17) . . ?
N1 Al1 N4' 93.38(19) . . ?
O2 Al1 C37' 127.04(15) . . ?
O1 Al1 C37' 34.81(13) . . ?
N3' Al1 C37' 34.32(14) . . ?
N2 Al1 C37' 100.5(2) . . ?
N1 Al1 C37' 133.18(14) . . ?
N4' Al1 C37' 94.6(3) . . ?
O2 Al1 C42 34.25(7) . . ?
O1 Al1 C42 128.03(8) . . ?
N2 Al1 C42 98.51(8) . . ?
N1 Al1 C42 132.29(8) . . ?
N3 Al1 C42 93.40(9) . . ?
N4 Al1 C42 33.20(7) . . ?
O2 Al1 C37 128.35(8) . . ?
O1 Al1 C37 33.32(7) . . ?
N2 Al1 C37 131.99(8) . . ?
N1 Al1 C37 100.51(8) . . ?
N3 Al1 C37 32.98(7) . . ?
N4 Al1 C37 92.47(9) . . ?
C42 Al1 C37 112.27(9) . . ?
O2 Al1 C42' 33.12(12) . . ?
O1 Al1 C42' 129.47(15) . . ?
N3' Al1 C42' 93.1(3) . . ?
N2 Al1 C42' 130.81(14) . . ?
N1 Al1 C42' 97.5(2) . . ?
N4' Al1 C42' 32.55(13) . . ?
C37' Al1 C42' 113.2(3) . . ?
C37' O1 Al1 88.1(3) . . ?
C37 O1 Al1 92.81(14) . . ?
C42' O2 Al1 94.1(3) . . ?
C42 O2 Al1 91.28(13) . . ?
C1 N1 C13 116.65(16) . . ?
C1 N1 Al1 111.72(12) . . ?
C13 N1 Al1 131.62(13) . . ?
C2 N2 C25 116.55(16) . . ?
C2 N2 Al1 111.39(12) . . ?
C25 N2 Al1 131.75(13) . . ?
C37 N3 C38 123.6(2) . . ?
C37 N3 Al1 85.95(15) . . ?
C38 N3 Al1 149.79(17) . . ?
C42 N4 C43 122.7(2) . . ?
C42 N4 Al1 84.85(15) . . ?
C43 N4 Al1 151.98(17) . . ?
C37' N3' C38' 120.6(6) . . ?
C37' N3' Al1 85.4(4) . . ?
C38' N3' Al1 153.5(6) . . ?
C42' N4' C43' 124.6(6) . . ?
C42' N4' Al1 86.0(4) . . ?
C43' N4' Al1 148.3(5) . . ?
N1 C1 C2 116.69(17) . . ?
N1 C1 C5 134.79(17) . . ?
C2 C1 C5 108.51(16) . . ?
N2 C2 C1 117.44(17) . . ?
N2 C2 C3 134.13(18) . . ?
C1 C2 C3 108.42(17) . . ?
C12 C3 C4 118.14(19) . . ?
C12 C3 C2 136.3(2) . . ?
C4 C3 C2 105.57(16) . . ?
C9 C4 C3 124.14(19) . . ?
C9 C4 C5 123.92(19) . . ?
C3 C4 C5 111.94(18) . . ?
C6 C5 C4 118.01(18) . . ?
C6 C5 C1 136.45(18) . . ?
C4 C5 C1 105.55(16) . . ?
C5 C6 C7 118.76(19) . . ?
C5 C6 H6A 120.6 . . ?
C7 C6 H6A 120.6 . . ?
C8 C7 C6 122.6(2) . . ?
C8 C7 H7A 118.7 . . ?
C6 C7 H7A 118.7 . . ?
C7 C8 C9 120.1(2) . . ?
C7 C8 H8A 119.9 . . ?
C9 C8 H8A 119.9 . . ?
C4 C9 C10 116.3(2) . . ?
C4 C9 C8 116.52(19) . . ?
C10 C9 C8 127.2(2) . . ?
C11 C10 C9 119.9(2) . . ?
C11 C10 H10A 120.0 . . ?
C9 C10 H10A 120.0 . . ?
C10 C11 C12 123.1(2) . . ?
C10 C11 H11A 118.5 . . ?
C12 C11 H11A 118.5 . . ?
C3 C12 C11 118.4(2) . . ?
C3 C12 H12A 120.8 . . ?
C11 C12 H12A 120.8 . . ?
C18 C13 C14 121.64(17) . . ?
C18 C13 N1 119.30(16) . . ?
C14 C13 N1 119.03(16) . . ?
C15 C14 C13 117.72(18) . . ?
C15 C14 C19 120.45(18) . . ?
C13 C14 C19 121.83(17) . . ?
C16 C15 C14 121.8(2) . . ?
C16 C15 H15A 119.1 . . ?
C14 C15 H15A 119.1 . . ?
C15 C16 C17 119.44(19) . . ?
C15 C16 H16A 120.3 . . ?
C17 C16 H16A 120.3 . . ?
C16 C17 C18 121.5(2) . . ?
C16 C17 H17A 119.2 . . ?
C18 C17 H17A 119.2 . . ?
C17 C18 C13 117.83(18) . . ?
C17 C18 C22 119.81(18) . . ?
C13 C18 C22 122.33(17) . . ?
C14 C19 C21 111.28(19) . . ?
C14 C19 C20 111.47(19) . . ?
C21 C19 C20 109.86(19) . . ?
C14 C19 H19A 108.0 . . ?
C21 C19 H19A 108.0 . . ?
C20 C19 H19A 108.0 . . ?
C19 C20 H20A 109.5 . . ?
C19 C20 H20B 109.5 . . ?
H20A C20 H20B 109.5 . . ?
C19 C20 H20C 109.5 . . ?
H20A C20 H20C 109.5 . . ?
H20B C20 H20C 109.5 . . ?
C19 C21 H21A 109.5 . . ?
C19 C21 H21B 109.5 . . ?
H21A C21 H21B 109.5 . . ?
C19 C21 H21C 109.5 . . ?
H21A C21 H21C 109.5 . . ?
H21B C21 H21C 109.5 . . ?
C18 C22 C24 111.27(18) . . ?
C18 C22 C23 111.28(18) . . ?
C24 C22 C23 110.12(18) . . ?
C18 C22 H22A 108.0 . . ?
C24 C22 H22A 108.0 . . ?
C23 C22 H22A 108.0 . . ?
C22 C23 H23A 109.5 . . ?
C22 C23 H23B 109.5 . . ?
H23A C23 H23B 109.5 . . ?
C22 C23 H23C 109.5 . . ?
H23A C23 H23C 109.5 . . ?
H23B C23 H23C 109.5 . . ?
C22 C24 H24A 109.5 . . ?
C22 C24 H24B 109.5 . . ?
H24A C24 H24B 109.5 . . ?
C22 C24 H24C 109.5 . . ?
H24A C24 H24C 109.5 . . ?
H24B C24 H24C 109.5 . . ?
C26 C25 C30 122.05(17) . . ?
C26 C25 N2 119.02(17) . . ?
C30 C25 N2 118.88(17) . . ?
C27 C26 C25 117.49(19) . . ?
C27 C26 C31 119.61(18) . . ?
C25 C26 C31 122.90(17) . . ?
C28 C27 C26 121.4(2) . . ?
C28 C27 H27A 119.3 . . ?
C26 C27 H27A 119.3 . . ?
C27 C28 C29 119.91(19) . . ?
C27 C28 H28A 120.0 . . ?
C29 C28 H28A 120.0 . . ?
C28 C29 C30 121.5(2) . . ?
C28 C29 H29A 119.3 . . ?
C30 C29 H29A 119.3 . . ?
C29 C30 C25 117.65(19) . . ?
C29 C30 C34 121.37(19) . . ?
C25 C30 C34 120.98(17) . . ?
C26 C31 C32 111.55(19) . . ?
C26 C31 C33 111.55(18) . . ?
C32 C31 C33 109.92(19) . . ?
C26 C31 H31A 107.9 . . ?
C32 C31 H31A 107.9 . . ?
C33 C31 H31A 107.9 . . ?
C31 C32 H32A 109.5 . . ?
C31 C32 H32B 109.5 . . ?
H32A C32 H32B 109.5 . . ?
C31 C32 H32C 109.5 . . ?
H32A C32 H32C 109.5 . . ?
H32B C32 H32C 109.5 . . ?
C31 C33 H33A 109.5 . . ?
C31 C33 H33B 109.5 . . ?
H33A C33 H33B 109.5 . . ?
C31 C33 H33C 109.5 . . ?
H33A C33 H33C 109.5 . . ?
H33B C33 H33C 109.5 . . ?
C30 C34 C36 111.4(2) . . ?
C30 C34 C35 113.11(18) . . ?
C36 C34 C35 109.94(19) . . ?
C30 C34 H34A 107.4 . . ?
C36 C34 H34A 107.4 . . ?
C35 C34 H34A 107.4 . . ?
C34 C35 H35A 109.5 . . ?
C34 C35 H35B 109.5 . . ?
H35A C35 H35B 109.5 . . ?
C34 C35 H35C 109.5 . . ?
H35A C35 H35C 109.5 . . ?
H35B C35 H35C 109.5 . . ?
C34 C36 H36A 109.5 . . ?
C34 C36 H36B 109.5 . . ?
H36A C36 H36B 109.5 . . ?
C34 C36 H36C 109.5 . . ?
H36A C36 H36C 109.5 . . ?
H36B C36 H36C 109.5 . . ?
N3 C37 O1 114.8(2) . . ?
N3 C37 Al1 61.08(13) . . ?
O1 C37 Al1 53.86(11) . . ?
N3 C37 H37A 122.6 . . ?
O1 C37 H37A 122.6 . . ?
Al1 C37 H37A 174.6 . . ?
N3 C38 C40 106.6(2) . . ?
N3 C38 C41 108.9(3) . . ?
C40 C38 C41 109.8(3) . . ?
N3 C38 C39 112.5(2) . . ?
C40 C38 C39 108.4(3) . . ?
C41 C38 C39 110.5(3) . . ?
C38 C39 H39A 109.5 . . ?
C38 C39 H39B 109.5 . . ?
H39A C39 H39B 109.5 . . ?
C38 C39 H39C 109.5 . . ?
H39A C39 H39C 109.5 . . ?
H39B C39 H39C 109.5 . . ?
C38 C40 H40A 109.5 . . ?
C38 C40 H40B 109.5 . . ?
H40A C40 H40B 109.5 . . ?
C38 C40 H40C 109.5 . . ?
H40A C40 H40C 109.5 . . ?
H40B C40 H40C 109.5 . . ?
C38 C41 H41A 109.5 . . ?
C38 C41 H41B 109.5 . . ?
H41A C41 H41B 109.5 . . ?
C38 C41 H41C 109.5 . . ?
H41A C41 H41C 109.5 . . ?
H41B C41 H41C 109.5 . . ?
N4 C42 O2 116.3(2) . . ?
N4 C42 Al1 61.95(13) . . ?
O2 C42 Al1 54.47(11) . . ?
N4 C42 H42A 121.8 . . ?
O2 C42 H42A 121.8 . . ?
Al1 C42 H42A 175.4 . . ?
N4 C43 C45 108.2(3) . . ?
N4 C43 C44 112.9(3) . . ?
C45 C43 C44 109.4(3) . . ?
N4 C43 C46 107.3(2) . . ?
C45 C43 C46 110.1(3) . . ?
C44 C43 C46 108.9(3) . . ?
C43 C44 H44A 109.5 . . ?
C43 C44 H44B 109.5 . . ?
H44A C44 H44B 109.5 . . ?
C43 C44 H44C 109.5 . . ?
H44A C44 H44C 109.5 . . ?
H44B C44 H44C 109.5 . . ?
C43 C45 H45A 109.5 . . ?
C43 C45 H45B 109.5 . . ?
H45A C45 H45B 109.5 . . ?
C43 C45 H45C 109.5 . . ?
H45A C45 H45C 109.5 . . ?
H45B C45 H45C 109.5 . . ?
C43 C46 H46A 109.5 . . ?
C43 C46 H46B 109.5 . . ?
H46A C46 H46B 109.5 . . ?
C43 C46 H46C 109.5 . . ?
H46A C46 H46C 109.5 . . ?
H46B C46 H46C 109.5 . . ?
N3' C37' O1 117.1(6) . . ?
N3' C37' Al1 60.2(4) . . ?
O1 C37' Al1 57.1(3) . . ?
N3' C37' H37B 121.4 . . ?
O1 C37' H37B 121.4 . . ?
Al1 C37' H37B 175.6 . . ?
N3' C38' C39' 105.1(8) . . ?
N3' C38' C41' 108.6(9) . . ?
C39' C38' C41' 112.3(6) . . ?
N3' C38' C40' 114.8(8) . . ?
C39' C38' C40' 108.7(6) . . ?
C41' C38' C40' 107.5(6) . . ?
C38' C39' H39D 109.5 . . ?
C38' C39' H39E 109.5 . . ?
H39D C39' H39E 109.5 . . ?
C38' C39' H39F 109.5 . . ?
H39D C39' H39F 109.5 . . ?
H39E C39' H39F 109.5 . . ?
C38' C40' H40D 109.5 . . ?
C38' C40' H40E 109.5 . . ?
H40D C40' H40E 109.5 . . ?
C38' C40' H40F 109.5 . . ?
H40D C40' H40F 109.5 . . ?
H40E C40' H40F 109.5 . . ?
C38' C41' H41D 109.5 . . ?
C38' C41' H41E 109.5 . . ?
H41D C41' H41E 109.5 . . ?
C38' C41' H41F 109.5 . . ?
H41D C41' H41F 109.5 . . ?
H41E C41' H41F 109.5 . . ?
N4' C42' O2 114.2(5) . . ?
N4' C42' Al1 61.4(4) . . ?
O2 C42' Al1 52.8(2) . . ?
N4' C42' H42B 122.9 . . ?
O2 C42' H42B 122.9 . . ?
Al1 C42' H42B 175.3 . . ?
N4' C43' C46' 112.3(9) . . ?
N4' C43' C44' 107.1(9) . . ?
C46' C43' C44' 109.2(6) . . ?
N4' C43' C45' 110.4(12) . . ?
C46' C43' C45' 109.5(7) . . ?
C44' C43' C45' 108.3(7) . . ?
C43' C44' H44D 109.5 . . ?
C43' C44' H44E 109.5 . . ?
H44D C44' H44E 109.5 . . ?
C43' C44' H44F 109.5 . . ?
H44D C44' H44F 109.5 . . ?
H44E C44' H44F 109.5 . . ?
C43' C45' H45D 109.5 . . ?
C43' C45' H45E 109.5 . . ?
H45D C45' H45E 109.5 . . ?
C43' C45' H45F 109.5 . . ?
H45D C45' H45F 109.5 . . ?
H45E C45' H45F 109.5 . . ?
C43' C46' H46D 109.5 . . ?
C43' C46' H46E 109.5 . . ?
H46D C46' H46E 109.5 . . ?
C43' C46' H46F 109.5 . . ?
H46D C46' H46F 109.5 . . ?
H46E C46' H46F 109.5 . . ?

loop_
_geom_bond_atom_site_label_1
_geom_bond_atom_site_label_2
_geom_bond_distance
_geom_bond_site_symmetry_2
_geom_bond_publ_flag
Al1 O2 1.9045(15) . ?
Al1 O1 1.9062(15) . ?
Al1 N3' 1.977(7) . ?
Al1 N2 1.9977(17) . ?
Al1 N1 1.9985(17) . ?
Al1 N3 2.069(2) . ?
Al1 N4 2.073(2) . ?
Al1 N4' 2.101(7) . ?
Al1 C37' 2.270(7) . ?
Al1 C42 2.340(3) . ?
Al1 C37 2.357(3) . ?
Al1 C42' 2.386(6) . ?
O1 C37' 1.296(4) . ?
O1 C37 1.297(3) . ?
O2 C42' 1.307(4) . ?
O2 C42 1.317(3) . ?
N1 C1 1.328(2) . ?
N1 C13 1.438(2) . ?
N2 C2 1.326(2) . ?
N2 C25 1.437(2) . ?
N3 C37 1.286(3) . ?
N3 C38 1.479(3) . ?
N4 C42 1.286(3) . ?
N4 C43 1.482(3) . ?
N3' C37' 1.284(4) . ?
N3' C38' 1.484(4) . ?
N4' C42' 1.287(4) . ?
N4' C43' 1.483(4) . ?
C1 C2 1.434(3) . ?
C1 C5 1.464(3) . ?
C2 C3 1.467(3) . ?
C3 C12 1.379(3) . ?
C3 C4 1.423(3) . ?
C4 C9 1.389(3) . ?
C4 C5 1.427(3) . ?
C5 C6 1.380(3) . ?
C6 C7 1.419(3) . ?
C6 H6A 0.9500 . ?
C7 C8 1.371(3) . ?
C7 H7A 0.9500 . ?
C8 C9 1.424(3) . ?
C8 H8A 0.9500 . ?
C9 C10 1.424(3) . ?
C10 C11 1.369(3) . ?
C10 H10A 0.9500 . ?
C11 C12 1.418(3) . ?
C11 H11A 0.9500 . ?
C12 H12A 0.9500 . ?
C13 C18 1.403(3) . ?
C13 C14 1.407(3) . ?
C14 C15 1.389(3) . ?
C14 C19 1.518(3) . ?
C15 C16 1.379(3) . ?
C15 H15A 0.9500 . ?
C16 C17 1.384(3) . ?
C16 H16A 0.9500 . ?
C17 C18 1.393(3) . ?
C17 H17A 0.9500 . ?
C18 C22 1.517(3) . ?
C19 C21 1.523(3) . ?
C19 C20 1.529(3) . ?
C19 H19A 1.0000 . ?
C20 H20A 0.9800 . ?
C20 H20B 0.9800 . ?
C20 H20C 0.9800 . ?
C21 H21A 0.9800 . ?
C21 H21B 0.9800 . ?
C21 H21C 0.9800 . ?
C22 C24 1.527(3) . ?
C22 C23 1.535(3) . ?
C22 H22A 1.0000 . ?
C23 H23A 0.9800 . ?
C23 H23B 0.9800 . ?
C23 H23C 0.9800 . ?
C24 H24A 0.9800 . ?
C24 H24B 0.9800 . ?
C24 H24C 0.9800 . ?
C25 C26 1.404(3) . ?
C25 C30 1.408(3) . ?
C26 C27 1.397(3) . ?
C26 C31 1.520(3) . ?
C27 C28 1.380(3) . ?
C27 H27A 0.9500 . ?
C28 C29 1.383(3) . ?
C28 H28A 0.9500 . ?
C29 C30 1.389(3) . ?
C29 H29A 0.9500 . ?
C30 C34 1.519(3) . ?
C31 C32 1.527(3) . ?
C31 C33 1.531(3) . ?
C31 H31A 1.0000 . ?
C32 H32A 0.9800 . ?
C32 H32B 0.9800 . ?
C32 H32C 0.9800 . ?
C33 H33A 0.9800 . ?
C33 H33B 0.9800 . ?
C33 H33C 0.9800 . ?
C34 C36 1.526(3) . ?
C34 C35 1.529(3) . ?
C34 H34A 1.0000 . ?
C35 H35A 0.9800 . ?
C35 H35B 0.9800 . ?
C35 H35C 0.9800 . ?
C36 H36A 0.9800 . ?
C36 H36B 0.9800 . ?
C36 H36C 0.9800 . ?
C37 H37A 0.9500 . ?
C38 C40 1.520(3) . ?
C38 C41 1.523(3) . ?
C38 C39 1.525(3) . ?
C39 H39A 0.9800 . ?
C39 H39B 0.9800 . ?
C39 H39C 0.9800 . ?
C40 H40A 0.9800 . ?
C40 H40B 0.9800 . ?
C40 H40C 0.9800 . ?
C41 H41A 0.9800 . ?
C41 H41B 0.9800 . ?
C41 H41C 0.9800 . ?
C42 H42A 0.9500 . ?
C43 C45 1.515(3) . ?
C43 C44 1.516(3) . ?
C43 C46 1.526(3) . ?
C44 H44A 0.9800 . ?
C44 H44B 0.9800 . ?
C44 H44C 0.9800 . ?
C45 H45A 0.9800 . ?
C45 H45B 0.9800 . ?
C45 H45C 0.9800 . ?
C46 H46A 0.9800 . ?
C46 H46B 0.9800 . ?
C46 H46C 0.9800 . ?
C37' H37B 0.9500 . ?
C38' C39' 1.522(5) . ?
C38' C41' 1.523(5) . ?
C38' C40' 1.523(5) . ?
C39' H39D 0.9800 . ?
C39' H39E 0.9800 . ?
C39' H39F 0.9800 . ?
C40' H40D 0.9800 . ?
C40' H40E 0.9800 . ?
C40' H40F 0.9800 . ?
C41' H41D 0.9800 . ?
C41' H41E 0.9800 . ?
C41' H41F 0.9800 . ?
C42' H42B 0.9500 . ?
C43' C46' 1.522(5) . ?
C43' C44' 1.524(5) . ?
C43' C45' 1.527(5) . ?
C44' H44D 0.9800 . ?
C44' H44E 0.9800 . ?
C44' H44F 0.9800 . ?
C45' H45D 0.9800 . ?
C45' H45E 0.9800 . ?
C45' H45F 0.9800 . ?
C46' H46D 0.9800 . ?
C46' H46E 0.9800 . ?
C46' H46F 0.9800 . ?
